data_1518486
loop_
_publ_author_name
'Sun, Lang'
'Zhu, Yuanxun'
'Wang, Jing'
'Lu, Ping'
'Wang, Yanguang'

_publ_section_title
;
 Lewis Acid Catalyzed Cascade Reaction of
 3-(2-Benzenesulfonamide)propargylic Alcohols to
 Spiro[indene-benzosultam]s.
;
_journal_issue 2
_journal_name_full 'Organic letters'
_journal_page_first 242
_journal_page_last 245
_journal_paper_doi 10.1021/ol503316e
_journal_volume 17
_journal_year 2015
_chemical_formula_moiety 'C21 H14 I N O2 S'
_chemical_formula_sum 'C21 H14 I N O2 S'
_chemical_formula_weight 471.29
_chemical_name_systematic
; 
 ? 
;
_space_group_IT_number 2
_symmetry_cell_setting triclinic
_symmetry_space_group_name_Hall '-P 1'
_symmetry_space_group_name_H-M 'P -1'
_atom_sites_solution_hydrogens geom
_atom_sites_solution_primary direct
_atom_sites_solution_secondary difmap
_audit_creation_method SHELXL-97
_cell_angle_alpha 86.942(5)
_cell_angle_beta 83.912(5)
_cell_angle_gamma 76.661(5)
_cell_formula_units_Z 2
_cell_length_a 8.1950(5)
_cell_length_b 10.1773(6)
_cell_length_c 11.9407(8)
_cell_measurement_reflns_used 2939
_cell_measurement_temperature 293(2)
_cell_measurement_theta_max 29.3232
_cell_measurement_theta_min 3.2052
_cell_volume 963.13(11)
_computing_cell_refinement 'CrysAlis PRO (Agilent Technologies, 2011)'
_computing_data_collection 'CrysAlis PRO'
_computing_data_reduction 'CrysAlis PRO'
_computing_molecular_graphics 'OLEX2 (Dolomanov et al., 2009)'
_computing_publication_material OLEX2
_computing_structure_refinement 'SHELXL-97 (Sheldrick, 2008)'
_computing_structure_solution 'SHELXS-97 (Sheldrick, 2008)'
_diffrn_ambient_temperature 293(2)
_diffrn_detector_area_resol_mean 10.3592
_diffrn_measured_fraction_theta_full 0.997
_diffrn_measured_fraction_theta_max 0.997
_diffrn_measurement_device_type 'Xcalibur, Atlas, Gemini ultra'
_diffrn_measurement_method '\w scans'
_diffrn_radiation_monochromator graphite
_diffrn_radiation_source 'fine-focus sealed tube'
_diffrn_radiation_type MoK\a
_diffrn_radiation_wavelength 0.71073
_diffrn_reflns_av_R_equivalents 0.0402
_diffrn_reflns_av_sigmaI/netI 0.0486
_diffrn_reflns_limit_h_max 9
_diffrn_reflns_limit_h_min -9
_diffrn_reflns_limit_k_max 10
_diffrn_reflns_limit_k_min -12
_diffrn_reflns_limit_l_max 13
_diffrn_reflns_limit_l_min -14
_diffrn_reflns_number 6072
_diffrn_reflns_theta_full 25.35
_diffrn_reflns_theta_max 25.35
_diffrn_reflns_theta_min 3.21
_exptl_absorpt_coefficient_mu 1.785
_exptl_absorpt_correction_T_max 0.7632
_exptl_absorpt_correction_T_min 0.6348
_exptl_absorpt_correction_type multi-scan
_exptl_absorpt_process_details
;
CrysAlis PRO (Agilent Technologies, 2011) 
;
_exptl_crystal_colour yellow
_exptl_crystal_density_diffrn 1.625
_exptl_crystal_density_method 'not measured'
_exptl_crystal_description block
_exptl_crystal_F_000 464
_exptl_crystal_size_max 0.28
_exptl_crystal_size_mid 0.19
_exptl_crystal_size_min 0.16
_refine_diff_density_max 0.564
_refine_diff_density_min -0.707
_refine_diff_density_rms 0.090
_refine_ls_extinction_method none
_refine_ls_goodness_of_fit_ref 1.055
_refine_ls_hydrogen_treatment mixed
_refine_ls_matrix_type full
_refine_ls_number_parameters 235
_refine_ls_number_reflns 3532
_refine_ls_number_restraints 0
_refine_ls_restrained_S_all 1.055
_refine_ls_R_factor_all 0.0420
_refine_ls_R_factor_gt 0.0323
_refine_ls_shift/su_max 0.001
_refine_ls_shift/su_mean 0.000
_refine_ls_structure_factor_coef Fsqd
_refine_ls_weighting_details 'calc w=1/[\s^2^(Fo^2^)+(0.0329P)^2^+0.0566P] where P=(Fo^2^+2Fc^2^)/3'
_refine_ls_weighting_scheme calc
_refine_ls_wR_factor_gt 0.0707
_refine_ls_wR_factor_ref 0.0760
_reflns_number_gt 3063
_reflns_number_total 3532
_reflns_threshold_expression >2sigma(I)
_cod_data_source_file ol503316e_si_003.cif
_cod_data_source_block 140414_sl492_185
_cod_depositor_comments
;
The following automatic conversions were performed:

'_symmetry_cell_setting' value 'Triclinic' changed to 'triclinic'
according to
/home/saulius/struct/COD-crude-data--automatic-downloads/rss-feeds/ACS/lib/dictionaries/cif_core.dic
dictionary named 'cif_core.dic' version 2.4.2 from 2011-04-26.

Automatic conversion script
Id: cif_fix_values 2935 2014-11-11 08:27:57Z andrius 

 Adding full bibliography for 1518485--1518486.cif.
;
_cod_original_cell_volume 963.13(10)
_cod_database_code 1518486

loop_
_symmetry_equiv_pos_as_xyz
'x, y, z'
'-x, -y, -z'

loop_
_atom_site_label
_atom_site_type_symbol
_atom_site_fract_x
_atom_site_fract_y
_atom_site_fract_z
_atom_site_U_iso_or_equiv
_atom_site_adp_type
_atom_site_occupancy
_atom_site_symmetry_multiplicity
_atom_site_calc_flag
_atom_site_refinement_flags
I1 I 0.74860(3) 0.13832(2) -0.050857(18) 0.04657(10) Uani 1 1 d .
S1 S 0.91934(11) 0.07668(10) 0.32903(8) 0.0482(2) Uani 1 1 d .
O1 O 0.9205(4) 0.1645(3) 0.4176(3) 0.0736(9) Uani 1 1 d .
O2 O 1.0729(3) -0.0135(3) 0.2903(2) 0.0719(8) Uani 1 1 d .
N1 N 0.8438(4) 0.1703(3) 0.2175(3) 0.0493(7) Uani 1 1 d .
C1 C 0.7532(4) -0.0065(3) 0.3553(3) 0.0369(7) Uani 1 1 d .
C2 C 0.7312(4) -0.1072(3) 0.4328(3) 0.0469(8) Uani 1 1 d .
H2 H 0.8105 -0.1418 0.4833 0.056 Uiso 1 1 calc R
C3 C 0.5862(5) -0.1551(4) 0.4325(3) 0.0530(9) Uani 1 1 d .
H3 H 0.5666 -0.2226 0.4843 0.064 Uiso 1 1 calc R
C4 C 0.4701(5) -0.1035(3) 0.3561(3) 0.0497(9) Uani 1 1 d .
H4 H 0.3738 -0.1374 0.3573 0.060 Uiso 1 1 calc R
C5 C 0.4944(4) -0.0028(3) 0.2781(3) 0.0389(7) Uani 1 1 d .
H5 H 0.4156 0.0315 0.2272 0.047 Uiso 1 1 calc R
C6 C 0.6373(4) 0.0454(3) 0.2778(3) 0.0329(7) Uani 1 1 d .
C7 C 0.7019(4) 0.1463(3) 0.2006(3) 0.0356(7) Uani 1 1 d .
C8 C 0.6108(4) 0.2055(3) 0.1020(3) 0.0351(7) Uani 1 1 d .
C9 C 0.4566(4) 0.2890(3) 0.1113(3) 0.0344(7) Uani 1 1 d .
C10 C 0.3874(4) 0.3510(3) 0.2211(3) 0.0386(7) Uani 1 1 d .
C11 C 0.4723(5) 0.4300(4) 0.2716(3) 0.0558(10) Uani 1 1 d .
H11 H 0.5786 0.4375 0.2401 0.067 Uiso 1 1 calc R
C12 C 0.4021(7) 0.4984(5) 0.3683(4) 0.0774(14) Uani 1 1 d .
H12 H 0.4596 0.5534 0.4003 0.093 Uiso 1 1 calc R
C13 C 0.2473(7) 0.4848(5) 0.4171(4) 0.0793(14) Uani 1 1 d .
H13 H 0.2002 0.5299 0.4827 0.095 Uiso 1 1 calc R
C14 C 0.1631(5) 0.4053(4) 0.3694(4) 0.0695(13) Uani 1 1 d .
H14 H 0.0593 0.3946 0.4035 0.083 Uiso 1 1 calc R
C15 C 0.2298(5) 0.3408(4) 0.2718(3) 0.0523(9) Uani 1 1 d .
H15 H 0.1688 0.2892 0.2389 0.063 Uiso 1 1 calc R
C16 C 0.3496(4) 0.3315(3) 0.0168(3) 0.0338(7) Uani 1 1 d .
C17 C 0.3102(5) 0.2374(3) -0.0485(3) 0.0530(10) Uani 1 1 d .
H17 H 0.3571 0.1461 -0.0365 0.064 Uiso 1 1 calc R
C18 C 0.2021(5) 0.2770(4) -0.1317(4) 0.0663(12) Uani 1 1 d .
H18 H 0.1753 0.2126 -0.1745 0.080 Uiso 1 1 calc R
C19 C 0.1342(5) 0.4126(4) -0.1509(3) 0.0621(11) Uani 1 1 d .
H19 H 0.0638 0.4402 -0.2079 0.075 Uiso 1 1 calc R
C20 C 0.1710(5) 0.5060(4) -0.0858(3) 0.0526(9) Uani 1 1 d .
H20 H 0.1240 0.5972 -0.0982 0.063 Uiso 1 1 calc R
C21 C 0.2770(4) 0.4667(3) -0.0018(3) 0.0441(8) Uani 1 1 d .
H21 H 0.2998 0.5315 0.0425 0.053 Uiso 1 1 calc R

loop_
_atom_site_aniso_label
_atom_site_aniso_U_11
_atom_site_aniso_U_22
_atom_site_aniso_U_33
_atom_site_aniso_U_23
_atom_site_aniso_U_13
_atom_site_aniso_U_12
I1 0.04049(16) 0.05474(16) 0.04158(16) -0.00744(10) -0.00169(10) -0.00453(10)
S1 0.0316(5) 0.0709(6) 0.0473(5) 0.0079(4) -0.0162(4) -0.0188(4)
O1 0.076(2) 0.090(2) 0.072(2) -0.0030(15) -0.0364(17) -0.0394(16)
O2 0.0274(14) 0.114(2) 0.0660(19) 0.0163(16) -0.0075(13) -0.0017(14)
N1 0.0348(17) 0.0666(18) 0.0526(19) 0.0149(14) -0.0150(14) -0.0231(13)
C1 0.0307(17) 0.0480(18) 0.0329(18) -0.0028(13) -0.0100(14) -0.0070(13)
C2 0.041(2) 0.059(2) 0.041(2) 0.0088(16) -0.0163(16) -0.0099(16)
C3 0.053(2) 0.056(2) 0.052(2) 0.0161(17) -0.0126(19) -0.0181(17)
C4 0.038(2) 0.057(2) 0.059(2) 0.0094(17) -0.0126(18) -0.0202(15)
C5 0.0301(17) 0.0478(18) 0.0407(19) -0.0010(14) -0.0113(15) -0.0090(13)
C6 0.0286(17) 0.0374(16) 0.0327(17) -0.0029(12) -0.0091(13) -0.0043(12)
C7 0.0262(17) 0.0446(17) 0.0351(18) -0.0030(13) -0.0031(14) -0.0055(12)
C8 0.0334(18) 0.0408(16) 0.0313(17) 0.0031(12) -0.0056(14) -0.0086(13)
C9 0.0335(18) 0.0358(16) 0.0352(18) 0.0053(12) -0.0032(14) -0.0116(12)
C10 0.0348(19) 0.0451(18) 0.0330(18) 0.0069(13) -0.0041(14) -0.0043(13)
C11 0.055(2) 0.072(2) 0.042(2) -0.0074(18) 0.0058(18) -0.0214(19)
C12 0.087(4) 0.088(3) 0.060(3) -0.027(2) 0.000(3) -0.023(3)
C13 0.078(4) 0.098(3) 0.048(3) -0.020(2) 0.010(2) 0.005(3)
C14 0.040(2) 0.095(3) 0.058(3) 0.005(2) 0.014(2) 0.007(2)
C15 0.034(2) 0.063(2) 0.054(2) 0.0017(17) 0.0007(17) -0.0014(16)
C16 0.0240(16) 0.0422(17) 0.0329(17) 0.0033(13) -0.0010(13) -0.0044(12)
C17 0.046(2) 0.047(2) 0.064(3) -0.0056(17) -0.0190(19) 0.0000(15)
C18 0.051(2) 0.079(3) 0.069(3) -0.024(2) -0.024(2) 0.001(2)
C19 0.042(2) 0.090(3) 0.046(2) 0.009(2) -0.0086(19) 0.002(2)
C20 0.038(2) 0.058(2) 0.053(2) 0.0180(18) -0.0020(18) 0.0003(16)
C21 0.0361(19) 0.0451(18) 0.048(2) 0.0065(15) -0.0007(16) -0.0062(14)

loop_
_atom_type_symbol
_atom_type_description
_atom_type_scat_dispersion_real
_atom_type_scat_dispersion_imag
_atom_type_scat_source
C C 0.0033 0.0016 'International Tables Vol C Tables 4.2.6.8 and 6.1.1.4'
H H 0.0000 0.0000 'International Tables Vol C Tables 4.2.6.8 and 6.1.1.4'
I I -0.4742 1.8119 'International Tables Vol C Tables 4.2.6.8 and 6.1.1.4'
N N 0.0061 0.0033 'International Tables Vol C Tables 4.2.6.8 and 6.1.1.4'
O O 0.0106 0.0060 'International Tables Vol C Tables 4.2.6.8 and 6.1.1.4'
S S 0.1246 0.1234 'International Tables Vol C Tables 4.2.6.8 and 6.1.1.4'

loop_
_geom_angle_atom_site_label_1
_geom_angle_atom_site_label_2
_geom_angle_atom_site_label_3
_geom_angle
O1 S1 O2 118.67(19)
O1 S1 N1 108.71(17)
O2 S1 N1 107.88(17)
O1 S1 C1 111.28(18)
O2 S1 C1 111.73(17)
N1 S1 C1 96.05(14)
C7 N1 S1 109.6(2)
C2 C1 C6 122.3(3)
C2 C1 S1 130.4(2)
C6 C1 S1 107.3(2)
C1 C2 C3 117.3(3)
C1 C2 H2 121.4
C3 C2 H2 121.4
C4 C3 C2 120.7(3)
C4 C3 H3 119.6
C2 C3 H3 119.6
C5 C4 C3 121.4(3)
C5 C4 H4 119.3
C3 C4 H4 119.3
C6 C5 C4 118.4(3)
C6 C5 H5 120.8
C4 C5 H5 120.8
C5 C6 C1 120.0(3)
C5 C6 C7 130.4(3)
C1 C6 C7 109.5(3)
N1 C7 C8 122.1(3)
N1 C7 C6 117.5(3)
C8 C7 C6 120.2(3)
C9 C8 C7 123.3(3)
C9 C8 I1 124.9(2)
C7 C8 I1 111.7(2)
C8 C9 C10 119.5(3)
C8 C9 C16 124.8(3)
C10 C9 C16 115.6(3)
C11 C10 C15 117.7(3)
C11 C10 C9 120.5(3)
C15 C10 C9 121.6(3)
C10 C11 C12 121.1(4)
C10 C11 H11 119.5
C12 C11 H11 119.5
C13 C12 C11 119.8(4)
C13 C12 H12 120.1
C11 C12 H12 120.1
C14 C13 C12 119.8(4)
C14 C13 H13 120.1
C12 C13 H13 120.1
C13 C14 C15 120.5(4)
C13 C14 H14 119.7
C15 C14 H14 119.7
C14 C15 C10 121.0(4)
C14 C15 H15 119.5
C10 C15 H15 119.5
C17 C16 C21 118.5(3)
C17 C16 C9 121.1(3)
C21 C16 C9 120.2(3)
C16 C17 C18 120.9(3)
C16 C17 H17 119.5
C18 C17 H17 119.5
C19 C18 C17 119.6(4)
C19 C18 H18 120.2
C17 C18 H18 120.2
C20 C19 C18 119.7(4)
C20 C19 H19 120.1
C18 C19 H19 120.1
C19 C20 C21 120.8(3)
C19 C20 H20 119.6
C21 C20 H20 119.6
C20 C21 C16 120.4(3)
C20 C21 H21 119.8
C16 C21 H21 119.8

loop_
_geom_bond_atom_site_label_1
_geom_bond_atom_site_label_2
_geom_bond_distance
I1 C8 2.101(3)
S1 O1 1.423(3)
S1 O2 1.424(3)
S1 N1 1.682(3)
S1 C1 1.756(3)
N1 C7 1.280(4)
C1 C2 1.374(5)
C1 C6 1.393(4)
C2 C3 1.385(5)
C2 H2 0.9300
C3 C4 1.384(5)
C3 H3 0.9300
C4 C5 1.382(5)
C4 H4 0.9300
C5 C6 1.369(4)
C5 H5 0.9300
C6 C7 1.494(4)
C7 C8 1.487(4)
C8 C9 1.347(4)
C9 C10 1.484(4)
C9 C16 1.488(4)
C10 C11 1.375(5)
C10 C15 1.392(5)
C11 C12 1.382(5)
C11 H11 0.9300
C12 C13 1.372(7)
C12 H12 0.9300
C13 C14 1.359(6)
C13 H13 0.9300
C14 C15 1.367(5)
C14 H14 0.9300
C15 H15 0.9300
C16 C17 1.380(5)
C16 C21 1.384(4)
C17 C18 1.383(5)
C17 H17 0.9300
C18 C19 1.381(6)
C18 H18 0.9300
C19 C20 1.362(6)
C19 H19 0.9300
C20 C21 1.379(5)
C20 H20 0.9300
C21 H21 0.9300

loop_
_geom_torsion_atom_site_label_1
_geom_torsion_atom_site_label_2
_geom_torsion_atom_site_label_3
_geom_torsion_atom_site_label_4
_geom_torsion
O1 S1 N1 C7 -113.3(3)
O2 S1 N1 C7 116.8(3)
C1 S1 N1 C7 1.6(3)
O1 S1 C1 C2 -71.2(4)
O2 S1 C1 C2 63.9(4)
N1 S1 C1 C2 176.0(3)
O1 S1 C1 C6 110.5(2)
O2 S1 C1 C6 -114.3(2)
N1 S1 C1 C6 -2.3(2)
C6 C1 C2 C3 -1.0(5)
S1 C1 C2 C3 -179.0(3)
C1 C2 C3 C4 0.6(6)
C2 C3 C4 C5 -0.2(6)
C3 C4 C5 C6 0.1(5)
C4 C5 C6 C1 -0.5(5)
C4 C5 C6 C7 176.0(3)
C2 C1 C6 C5 0.9(5)
S1 C1 C6 C5 179.3(2)
C2 C1 C6 C7 -176.2(3)
S1 C1 C6 C7 2.2(3)
S1 N1 C7 C8 -174.8(2)
S1 N1 C7 C6 -0.6(4)
C5 C6 C7 N1 -177.9(3)
C1 C6 C7 N1 -1.2(4)
C5 C6 C7 C8 -3.5(5)
C1 C6 C7 C8 173.2(3)
N1 C7 C8 C9 -118.5(4)
C6 C7 C8 C9 67.4(4)
N1 C7 C8 I1 63.2(3)
C6 C7 C8 I1 -110.9(3)
C7 C8 C9 C10 14.3(5)
I1 C8 C9 C10 -167.6(2)
C7 C8 C9 C16 -169.1(3)
I1 C8 C9 C16 9.0(5)
C8 C9 C10 C11 58.3(4)
C16 C9 C10 C11 -118.6(3)
C8 C9 C10 C15 -126.9(3)
C16 C9 C10 C15 56.2(4)
C15 C10 C11 C12 -1.0(6)
C9 C10 C11 C12 174.0(4)
C10 C11 C12 C13 1.9(7)
C11 C12 C13 C14 -0.7(7)
C12 C13 C14 C15 -1.4(7)
C13 C14 C15 C10 2.2(6)
C11 C10 C15 C14 -1.0(5)
C9 C10 C15 C14 -176.0(3)
C8 C9 C16 C17 54.1(5)
C10 C9 C16 C17 -129.2(3)
C8 C9 C16 C21 -130.7(3)
C10 C9 C16 C21 45.9(4)
C21 C16 C17 C18 0.7(6)
C9 C16 C17 C18 175.9(4)
C16 C17 C18 C19 0.9(7)
C17 C18 C19 C20 -1.7(7)
C18 C19 C20 C21 0.8(6)
C19 C20 C21 C16 0.8(6)
C17 C16 C21 C20 -1.5(5)
C9 C16 C21 C20 -176.8(3)
